data_9008004
loop_
_publ_author_name
'Resende, J. A. L. C.'
'Fernandes, N. G.'

_publ_section_title
;X-ray powder refinement of a natural garnet from Diamantina, Minas Gerais,
 Brazil Locality: Diamantina, Minas Gerais, Brazil
;
_journal_name_full 'Acta Crystallographica, Section E'
_journal_page_first i265
_journal_page_last i267
_journal_paper_doi 10.1107/S1600536805035695
_journal_volume 61
_journal_year 2005
_chemical_formula_sum 'Al1.338 Ca3 Fe0.662 O12 Si3'
_chemical_name_mineral Grossular
_space_group_IT_number 230
_symmetry_space_group_name_Hall '-I 4bd 2c 3'
_symmetry_space_group_name_H-M 'I a -3 d'
_cell_angle_alpha 90
_cell_angle_beta 90
_cell_angle_gamma 90
_cell_length_a 11.9220
_cell_length_b 11.9220
_cell_length_c 11.9220
_cell_formula_units_Z 8
_cell_volume 1694.523
_exptl_crystal_density_diffrn 3.681
_cod_original_cell_volume 1694.522
_cod_original_sg_symbol_H-M 'I a 3 d'
_cod_original_formula_sum 'Ca3 (Al1.338 Fe.662) Si3 O12'
_cod_database_code 9008004

loop_
_symmetry_equiv_pos_as_xyz
x,y,z
1/2+x,1/2+y,1/2+z
z,1/2-x,1/2+y
1/2+z,-x,+y
-y,1/2+z,1/2-x
1/2-y,+z,-x
x,1/2-y,1/2+z
1/2+x,-y,+z
-z,1/2+x,1/2-y
1/2-z,+x,-y
y,1/2-z,1/2+x
1/2+y,-z,+x
-x,1/2+y,1/2-z
1/2-x,+y,-z
3/4+x,1/4-z,3/4-y
1/4+x,3/4-z,1/4-y
3/4-z,1/4+y,3/4+x
1/4-z,3/4+y,1/4+x
3/4+y,1/4-x,3/4-z
1/4+y,3/4-x,1/4-z
3/4-x,1/4+z,3/4+y
1/4-x,3/4+z,1/4+y
3/4+z,1/4-y,3/4-x
1/4+z,3/4-y,1/4-x
3/4-y,1/4+x,3/4+z
1/4-y,3/4+x,1/4+z
1/4+x,1/4+z,1/4+y
3/4+x,3/4+z,3/4+y
1/4-z,1/4-y,1/4-x
3/4-z,3/4-y,3/4-x
1/4+y,1/4+x,1/4+z
3/4+y,3/4+x,3/4+z
1/4-x,1/4-z,1/4-y
3/4-x,3/4-z,3/4-y
1/4+z,1/4+y,1/4+x
3/4+z,3/4+y,3/4+x
1/4-y,1/4-x,1/4-z
3/4-y,3/4-x,3/4-z
1/2+z,x,1/2-y
+z,1/2+x,-y
1/2-y,-z,1/2+x
-y,1/2-z,+x
1/2+x,y,1/2-z
+x,1/2+y,-z
1/2-z,-x,1/2+y
-z,1/2-x,+y
1/2+y,z,1/2-x
+y,1/2+z,-x
1/2-x,-y,1/2+z
-x,1/2-y,+z
1/2-z,1/2+x,y
-z,+x,1/2+y
1/2+y,1/2-z,-x
+y,-z,1/2-x
1/2-x,1/2+y,z
-x,+y,1/2+z
1/2+z,1/2-x,-y
+z,-x,1/2-y
1/2-y,1/2+z,x
-y,+z,1/2+x
1/2+x,1/2-y,-z
+x,-y,1/2-z
3/4-x,3/4+z,1/4-y
1/4-x,1/4+z,3/4-y
3/4+z,3/4-y,1/4+x
1/4+z,1/4-y,3/4+x
3/4-y,3/4+x,1/4-z
1/4-y,1/4+x,3/4-z
3/4+x,3/4-z,1/4+y
1/4+x,1/4-z,3/4+y
3/4-z,3/4+y,1/4-x
1/4-z,1/4+y,3/4-x
3/4+y,3/4-x,1/4+z
1/4+y,1/4-x,3/4+z
1/4-x,3/4-z,3/4+y
3/4-x,1/4-z,1/4+y
1/4+z,3/4+y,3/4-x
3/4+z,1/4+y,1/4-x
1/4-y,3/4-x,3/4+z
3/4-y,1/4-x,1/4+z
1/4+x,3/4+z,3/4-y
3/4+x,1/4+z,1/4-y
1/4-z,3/4-y,3/4+x
3/4-z,1/4-y,1/4+x
1/4+y,3/4+x,3/4-z
3/4+y,1/4+x,1/4-z
-z,-x,-y
1/2-z,1/2-x,1/2-y
y,z,x
1/2+y,1/2+z,1/2+x
-x,-y,-z
1/2-x,1/2-y,1/2-z
z,x,y
1/2+z,1/2+x,1/2+y
-y,-z,-x
1/2-y,1/2-z,1/2-x

loop_
_atom_site_aniso_label
_atom_site_aniso_U_11
_atom_site_aniso_U_22
_atom_site_aniso_U_33
_atom_site_aniso_U_12
_atom_site_aniso_U_13
_atom_site_aniso_U_23
Ca 0.00470 0.01020 0.01020 0.00000 0.00000 0.00020
Al 0.00680 0.00680 0.00680 0.00070 0.00070 0.00070
Fe 0.00680 0.00680 0.00680 0.00070 0.00070 0.00070
Si 0.00980 0.01210 0.01210 0.00000 0.00000 0.00000
O 0.00740 0.01160 0.01430 0.00030 -0.00620 0.00450

loop_
_atom_site_label
_atom_site_fract_x
_atom_site_fract_y
_atom_site_fract_z
_atom_site_occupancy
_atom_site_U_iso_or_equiv
Ca 0.12500 0.00000 0.25000 1.00000 0.00837
Al 0.00000 0.00000 0.00000 0.66900 0.00682
Fe 0.00000 0.00000 0.00000 0.33100 0.00682
Si 0.37500 0.00000 0.25000 1.00000 0.01133
O 0.09665 0.20236 0.28915 1.00000 0.01108

_cod_duplicate_entry 2207682
